data_7016166
loop_
_publ_author_name
'Oztopcu, Ozg\"ur'
'Mereiter, Kurt'
'Puchberger, Michael'
'Kirchner, Karl A.'

_publ_section_title
;
 Tri- and tetracoordinate copper(i) complexes bearing bidentate
 soft/hard SN and SeN ligands based on 2-aminopyridine.
;
_journal_issue 26
_journal_name_full 'Dalton transactions (Cambridge, England : 2003)'
_journal_page_first 7008
_journal_page_last 7021
_journal_paper_doi 10.1039/c1dt10377f
_journal_volume 40
_journal_year 2011
_chemical_formula_moiety 'C17 H15 N2 P Se'
_chemical_formula_sum 'C17 H15 N2 P Se'
_chemical_formula_weight 357.24
_chemical_name_common '1457 SePN-Ph at 100K'
_chemical_name_systematic
;
?
;
_space_group_IT_number 14
_symmetry_cell_setting monoclinic
_symmetry_space_group_name_Hall '-P 2ybc'
_symmetry_space_group_name_H-M 'P 1 21/c 1'
_atom_sites_solution_hydrogens geom
_atom_sites_solution_primary direct
_atom_sites_solution_secondary difmap
_audit_creation_method SHELXL-97
_cell_angle_alpha 90.00
_cell_angle_beta 97.078(1)
_cell_angle_gamma 90.00
_cell_formula_units_Z 8
_cell_length_a 12.5485(10)
_cell_length_b 13.0789(11)
_cell_length_c 20.0218(16)
_cell_measurement_reflns_used 5840
_cell_measurement_temperature 100(2)
_cell_measurement_theta_max 29.94
_cell_measurement_theta_min 2.26
_cell_volume 3260.9(5)
_computing_cell_refinement 'Bruker SAINT'
_computing_data_collection 'Bruker SMART'
_computing_data_reduction 'Bruker SAINT, SADABS, XPREP'
_computing_molecular_graphics 'Bruker SHELXTL'
_computing_publication_material 'Bruker SHELXTL'
_computing_structure_refinement 'SHELXL-97 (Sheldrick, 2008)'
_computing_structure_solution 'SHELXS-97 (Sheldrick, 2008)'
_diffrn_ambient_temperature 100(2)
_diffrn_measured_fraction_theta_full 0.995
_diffrn_measured_fraction_theta_max 0.995
_diffrn_measurement_device_type 'Bruker Smart APEX CCD'
_diffrn_measurement_method '\f and \w scans'
_diffrn_radiation_monochromator graphite
_diffrn_radiation_source 'fine-focus sealed tube'
_diffrn_radiation_type MoK\a
_diffrn_radiation_wavelength 0.71073
_diffrn_reflns_av_R_equivalents 0.0280
_diffrn_reflns_av_sigmaI/netI 0.0273
_diffrn_reflns_limit_h_max 17
_diffrn_reflns_limit_h_min -17
_diffrn_reflns_limit_k_max 18
_diffrn_reflns_limit_k_min -18
_diffrn_reflns_limit_l_max 24
_diffrn_reflns_limit_l_min -28
_diffrn_reflns_number 36143
_diffrn_reflns_theta_full 30.00
_diffrn_reflns_theta_max 30.00
_diffrn_reflns_theta_min 1.86
_diffrn_standards_decay_% 0
_exptl_absorpt_coefficient_mu 2.395
_exptl_absorpt_correction_T_max 1.00
_exptl_absorpt_correction_T_min 0.78
_exptl_absorpt_correction_type multi-scan
_exptl_absorpt_process_details 'program SADABS'
_exptl_crystal_colour colorless
_exptl_crystal_density_diffrn 1.455
_exptl_crystal_density_method 'not measured'
_exptl_crystal_description plate
_exptl_crystal_F_000 1440
_exptl_crystal_size_max 0.50
_exptl_crystal_size_mid 0.40
_exptl_crystal_size_min 0.25
_refine_diff_density_max 0.980
_refine_diff_density_min -0.393
_refine_diff_density_rms 0.089
_refine_ls_extinction_method none
_refine_ls_goodness_of_fit_ref 1.034
_refine_ls_hydrogen_treatment constr
_refine_ls_matrix_type full
_refine_ls_number_parameters 379
_refine_ls_number_reflns 9478
_refine_ls_number_restraints 0
_refine_ls_restrained_S_all 1.034
_refine_ls_R_factor_all 0.0470
_refine_ls_R_factor_gt 0.0331
_refine_ls_shift/su_max 0.001
_refine_ls_shift/su_mean 0.000
_refine_ls_structure_factor_coef Fsqd
_refine_ls_weighting_details 'calc w=1/[\s^2^(Fo^2^)+(0.0490P)^2^+1.3633P] where P=(Fo^2^+2Fc^2^)/3'
_refine_ls_weighting_scheme calc
_refine_ls_wR_factor_gt 0.0816
_refine_ls_wR_factor_ref 0.0884
_reflns_number_gt 7638
_reflns_number_total 9478
_reflns_threshold_expression >2sigma(I)
_cod_data_source_file c1dt10377f.txt
_cod_data_source_block 2a-1457
_cod_depositor_comments
;
The following automatic conversions were performed:

'_symmetry_cell_setting' value 'Monoclinic' changed to 'monoclinic'
according to /home/saulius/struct/CIF-dictionaries/cif_core.dic
dictionary named 'cif_core.dic' version 2.4.1 from 2010-06-29.

Automatic conversion script
Id: cif_fix_values 1715 2011-07-08 13:25:40Z adriana 
;
_cod_original_sg_symbol_H-M P2(1)/c
_cod_database_code 7016166

loop_
_symmetry_equiv_pos_as_xyz
'x, y, z'
'-x, y+1/2, -z+1/2'
'-x, -y, -z'
'x, -y-1/2, z-1/2'

loop_
_atom_site_label
_atom_site_type_symbol
_atom_site_fract_x
_atom_site_fract_y
_atom_site_fract_z
_atom_site_U_iso_or_equiv
_atom_site_adp_type
_atom_site_occupancy
_atom_site_symmetry_multiplicity
_atom_site_calc_flag
_atom_site_refinement_flags
_atom_site_disorder_assembly
_atom_site_disorder_group
Se1 Se 0.022418(15) 0.873049(15) 0.401763(10) 0.02501(6) Uani 1 1 d . . .
P1 P 0.12993(3) 0.78542(3) 0.46713(2) 0.01533(9) Uani 1 1 d . . .
N1 N 0.42169(12) 0.88677(11) 0.46059(7) 0.0149(3) Uani 1 1 d . . .
N2 N 0.25604(11) 0.82827(12) 0.48068(7) 0.0175(3) Uani 1 1 d . . .
H2N H 0.2805 0.8416 0.5229 0.021 Uiso 1 1 calc R . .
C1 C 0.32774(13) 0.84574(13) 0.43397(9) 0.0154(3) Uani 1 1 d . . .
C2 C 0.30677(15) 0.81992(14) 0.36559(9) 0.0195(3) Uani 1 1 d . . .
H2 H 0.2393 0.7922 0.3476 0.023 Uiso 1 1 calc R . .
C3 C 0.38659(15) 0.83581(14) 0.32522(9) 0.0203(4) Uani 1 1 d . . .
H3 H 0.3747 0.8185 0.2788 0.024 Uiso 1 1 calc R . .
C4 C 0.48478(15) 0.87723(13) 0.35242(9) 0.0197(3) Uani 1 1 d . . .
H4 H 0.5409 0.8881 0.3254 0.024 Uiso 1 1 calc R . .
C5 C 0.49759(14) 0.90209(13) 0.42033(9) 0.0173(3) Uani 1 1 d . . .
H5 H 0.5637 0.9315 0.4392 0.021 Uiso 1 1 calc R . .
C6 C 0.13805(14) 0.65393(13) 0.43998(9) 0.0174(3) Uani 1 1 d . . .
C7 C 0.04248(17) 0.60011(16) 0.42370(11) 0.0278(4) Uani 1 1 d . . .
H7 H -0.0245 0.6333 0.4252 0.033 Uiso 1 1 calc R . .
C8 C 0.0455(2) 0.49776(17) 0.40526(12) 0.0372(5) Uani 1 1 d . . .
H8 H -0.0196 0.4606 0.3952 0.045 Uiso 1 1 calc R . .
C9 C 0.1428(2) 0.44972(17) 0.40148(12) 0.0376(5) Uani 1 1 d . . .
H9 H 0.1442 0.3802 0.3879 0.045 Uiso 1 1 calc R . .
C10 C 0.2376(2) 0.50255(16) 0.41743(12) 0.0348(5) Uani 1 1 d . . .
H10 H 0.3043 0.4695 0.4145 0.042 Uiso 1 1 calc R . .
C11 C 0.23589(16) 0.60403(15) 0.43778(11) 0.0260(4) Uani 1 1 d . . .
H11 H 0.3014 0.6395 0.4502 0.031 Uiso 1 1 calc R . .
C12 C 0.09957(14) 0.77600(14) 0.55294(9) 0.0184(3) Uani 1 1 d . . .
C13 C 0.01069(15) 0.82570(17) 0.57314(10) 0.0262(4) Uani 1 1 d . . .
H13 H -0.0347 0.8657 0.5418 0.031 Uiso 1 1 calc R . .
C14 C -0.01137(17) 0.8167(2) 0.63925(11) 0.0338(5) Uani 1 1 d . . .
H14 H -0.0721 0.8502 0.6531 0.041 Uiso 1 1 calc R . .
C15 C 0.05511(17) 0.75870(19) 0.68503(11) 0.0323(5) Uani 1 1 d . . .
H15 H 0.0394 0.7522 0.7301 0.039 Uiso 1 1 calc R . .
C16 C 0.14471(17) 0.70998(16) 0.66533(10) 0.0266(4) Uani 1 1 d . . .
H16 H 0.1907 0.6713 0.6971 0.032 Uiso 1 1 calc R . .
C17 C 0.16687(15) 0.71798(14) 0.59932(9) 0.0210(4) Uani 1 1 d . . .
H17 H 0.2276 0.6841 0.5857 0.025 Uiso 1 1 calc R . .
Se2 Se 0.520625(17) 0.382521(14) 0.340251(10) 0.02400(6) Uani 1 1 d . . .
P2 P 0.44763(4) 0.25240(3) 0.37640(2) 0.01429(9) Uani 1 1 d . . .
N3 N 0.68914(11) 0.06953(11) 0.38881(7) 0.0159(3) Uani 1 1 d . . .
N4 N 0.52869(11) 0.15255(11) 0.39506(7) 0.0140(3) Uani 1 1 d . . .
H4N H 0.5242 0.1211 0.4334 0.017 Uiso 1 1 calc R . .
C18 C 0.60318(13) 0.11481(12) 0.35476(9) 0.0139(3) Uani 1 1 d . . .
C19 C 0.58856(15) 0.12268(13) 0.28454(9) 0.0181(3) Uani 1 1 d . . .
H29 H 0.5265 0.1548 0.2618 0.022 Uiso 1 1 calc R . .
C20 C 0.66704(15) 0.08242(15) 0.24911(10) 0.0217(4) Uani 1 1 d . . .
H20 H 0.6599 0.0871 0.2014 0.026 Uiso 1 1 calc R . .
C21 C 0.75618(15) 0.03519(15) 0.28407(10) 0.0233(4) Uani 1 1 d . . .
H21 H 0.8109 0.0071 0.2608 0.028 Uiso 1 1 calc R . .
C22 C 0.76351(14) 0.02994(14) 0.35304(10) 0.0211(4) Uani 1 1 d . . .
H22 H 0.8241 -0.0033 0.3767 0.025 Uiso 1 1 calc R . .
C23 C 0.33681(14) 0.20468(14) 0.31794(9) 0.0184(3) Uani 1 1 d . . .
C24 C 0.27777(16) 0.27152(17) 0.27371(10) 0.0263(4) Uani 1 1 d . . .
H24 H 0.2963 0.3419 0.2734 0.032 Uiso 1 1 calc R . .
C25 C 0.19160(16) 0.2349(2) 0.23004(10) 0.0339(5) Uani 1 1 d . . .
H25 H 0.1505 0.2806 0.2003 0.041 Uiso 1 1 calc R . .
C26 C 0.16534(17) 0.1324(2) 0.22961(11) 0.0355(5) Uani 1 1 d . . .
H26 H 0.1067 0.1078 0.1994 0.043 Uiso 1 1 calc R . .
C27 C 0.22439(17) 0.06498(19) 0.27325(11) 0.0336(5) Uani 1 1 d . . .
H27 H 0.2061 -0.0055 0.2729 0.040 Uiso 1 1 calc R . .
C28 C 0.31042(15) 0.10094(15) 0.31751(11) 0.0248(4) Uani 1 1 d . . .
H28 H 0.3511 0.0550 0.3474 0.030 Uiso 1 1 calc R . .
C29 C 0.39610(14) 0.27459(13) 0.45565(9) 0.0160(3) Uani 1 1 d . . .
C30 C 0.45095(16) 0.34365(15) 0.50082(10) 0.0228(4) Uani 1 1 d . . .
H30 H 0.5136 0.3770 0.4895 0.027 Uiso 1 1 calc R . .
C31 C 0.4142(2) 0.36359(17) 0.56202(11) 0.0318(5) Uani 1 1 d . . .
H31 H 0.4521 0.4098 0.5929 0.038 Uiso 1 1 calc R . .
C32 C 0.3220(2) 0.31576(19) 0.57797(11) 0.0355(5) Uani 1 1 d . . .
H32 H 0.2966 0.3298 0.6198 0.043 Uiso 1 1 calc R . .
C33 C 0.26665(17) 0.24789(18) 0.53362(11) 0.0326(5) Uani 1 1 d . . .
H33 H 0.2035 0.2156 0.5449 0.039 Uiso 1 1 calc R . .
C34 C 0.30354(15) 0.22686(15) 0.47229(10) 0.0230(4) Uani 1 1 d . . .
H34 H 0.2657 0.1800 0.4418 0.028 Uiso 1 1 calc R . .

loop_
_atom_site_aniso_label
_atom_site_aniso_U_11
_atom_site_aniso_U_22
_atom_site_aniso_U_33
_atom_site_aniso_U_23
_atom_site_aniso_U_13
_atom_site_aniso_U_12
Se1 0.02120(10) 0.02499(10) 0.02700(11) 0.00116(8) -0.00435(7) 0.00523(7)
P1 0.01312(19) 0.0157(2) 0.0164(2) -0.00097(16) -0.00109(15) -0.00115(15)
N1 0.0167(7) 0.0141(7) 0.0135(7) 0.0005(5) 0.0005(5) -0.0010(5)
N2 0.0156(7) 0.0233(8) 0.0132(7) -0.0023(6) 0.0004(5) -0.0060(6)
C1 0.0172(8) 0.0141(7) 0.0146(8) 0.0006(6) 0.0010(6) -0.0015(6)
C2 0.0227(8) 0.0187(8) 0.0164(8) -0.0022(7) -0.0004(7) -0.0035(7)
C3 0.0291(9) 0.0175(8) 0.0143(8) -0.0024(6) 0.0028(7) 0.0001(7)
C4 0.0239(9) 0.0175(8) 0.0188(9) 0.0026(7) 0.0066(7) -0.0001(7)
C5 0.0181(8) 0.0143(7) 0.0196(9) 0.0020(6) 0.0019(6) -0.0002(6)
C6 0.0200(8) 0.0158(8) 0.0157(8) 0.0003(6) -0.0008(6) -0.0013(6)
C7 0.0241(9) 0.0260(10) 0.0316(11) -0.0045(8) -0.0031(8) -0.0053(8)
C8 0.0445(13) 0.0237(10) 0.0406(13) -0.0052(9) -0.0068(10) -0.0108(9)
C9 0.0639(16) 0.0170(9) 0.0301(11) -0.0018(8) -0.0017(11) 0.0018(10)
C10 0.0448(13) 0.0202(10) 0.0400(13) 0.0038(9) 0.0070(10) 0.0119(9)
C11 0.0242(9) 0.0202(9) 0.0331(11) 0.0039(8) 0.0015(8) 0.0032(7)
C12 0.0160(8) 0.0207(8) 0.0182(8) -0.0024(7) 0.0007(6) -0.0059(6)
C13 0.0173(8) 0.0363(11) 0.0250(10) -0.0035(8) 0.0027(7) -0.0009(8)
C14 0.0204(9) 0.0530(14) 0.0292(11) -0.0081(10) 0.0078(8) -0.0029(9)
C15 0.0285(10) 0.0470(13) 0.0227(10) -0.0045(9) 0.0086(8) -0.0140(9)
C16 0.0300(10) 0.0284(10) 0.0210(9) 0.0016(8) 0.0007(8) -0.0098(8)
C17 0.0212(8) 0.0203(9) 0.0214(9) 0.0007(7) 0.0013(7) -0.0044(7)
Se2 0.03514(11) 0.01439(9) 0.02443(11) 0.00187(7) 0.01145(8) 0.00000(7)
P2 0.0175(2) 0.01268(19) 0.0128(2) 0.00020(15) 0.00207(15) 0.00264(15)
N3 0.0145(6) 0.0141(7) 0.0188(7) -0.0021(5) 0.0014(5) -0.0002(5)
N4 0.0149(6) 0.0147(6) 0.0126(7) 0.0011(5) 0.0028(5) 0.0028(5)
C18 0.0146(7) 0.0111(7) 0.0163(8) -0.0021(6) 0.0037(6) -0.0026(6)
C19 0.0213(8) 0.0176(8) 0.0155(8) -0.0014(6) 0.0025(6) 0.0000(6)
C20 0.0266(9) 0.0213(9) 0.0186(9) -0.0061(7) 0.0087(7) -0.0050(7)
C21 0.0220(9) 0.0204(9) 0.0294(10) -0.0091(7) 0.0116(8) -0.0031(7)
C22 0.0142(8) 0.0187(8) 0.0305(10) -0.0053(7) 0.0039(7) 0.0011(6)
C23 0.0176(8) 0.0239(9) 0.0134(8) -0.0017(7) 0.0000(6) 0.0062(7)
C24 0.0237(9) 0.0362(11) 0.0191(9) 0.0066(8) 0.0034(7) 0.0108(8)
C25 0.0218(9) 0.0615(15) 0.0174(9) 0.0071(10) -0.0016(7) 0.0145(10)
C26 0.0194(9) 0.0666(17) 0.0191(10) -0.0138(10) -0.0039(7) 0.0040(10)
C27 0.0264(10) 0.0362(12) 0.0359(12) -0.0168(10) -0.0051(9) 0.0022(9)
C28 0.0216(9) 0.0235(9) 0.0274(10) -0.0065(8) -0.0047(7) 0.0059(7)
C29 0.0191(8) 0.0151(8) 0.0141(8) -0.0001(6) 0.0028(6) 0.0057(6)
C30 0.0280(9) 0.0198(9) 0.0204(9) -0.0029(7) 0.0023(7) 0.0017(7)
C31 0.0498(13) 0.0275(10) 0.0185(10) -0.0080(8) 0.0058(9) 0.0038(9)
C32 0.0445(13) 0.0417(13) 0.0228(10) -0.0027(9) 0.0139(9) 0.0135(10)
C33 0.0278(10) 0.0436(13) 0.0289(11) 0.0063(9) 0.0138(9) 0.0073(9)
C34 0.0213(9) 0.0277(10) 0.0201(9) 0.0008(7) 0.0036(7) 0.0003(7)

loop_
_atom_type_symbol
_atom_type_description
_atom_type_scat_dispersion_real
_atom_type_scat_dispersion_imag
_atom_type_scat_source
C C 0.0033 0.0016 'International Tables Vol C Tables 4.2.6.8 and 6.1.1.4'
H H 0.0000 0.0000 'International Tables Vol C Tables 4.2.6.8 and 6.1.1.4'
N N 0.0061 0.0033 'International Tables Vol C Tables 4.2.6.8 and 6.1.1.4'
P P 0.1023 0.0942 'International Tables Vol C Tables 4.2.6.8 and 6.1.1.4'
Se Se -0.0929 2.2259 'International Tables Vol C Tables 4.2.6.8 and 6.1.1.4'

loop_
_geom_angle_atom_site_label_1
_geom_angle_atom_site_label_2
_geom_angle_atom_site_label_3
_geom_angle
_geom_angle_site_symmetry_1
_geom_angle_site_symmetry_3
_geom_angle_publ_flag
N2 P1 C12 100.07(8) . . ?
N2 P1 C6 106.29(8) . . ?
C12 P1 C6 104.28(8) . . ?
N2 P1 Se1 116.19(6) . . ?
C12 P1 Se1 115.76(6) . . ?
C6 P1 Se1 112.76(6) . . ?
C5 N1 C1 118.43(15) . . ?
C1 N2 P1 128.56(12) . . ?
C1 N2 H2N 115.7 . . ?
P1 N2 H2N 115.7 . . ?
N1 C1 N2 113.98(15) . . ?
N1 C1 C2 122.20(16) . . ?
N2 C1 C2 123.78(15) . . ?
C3 C2 C1 118.26(16) . . ?
C3 C2 H2 120.9 . . ?
C1 C2 H2 120.9 . . ?
C2 C3 C4 120.05(17) . . ?
C2 C3 H3 120.0 . . ?
C4 C3 H3 120.0 . . ?
C5 C4 C3 117.64(17) . . ?
C5 C4 H4 121.2 . . ?
C3 C4 H4 121.2 . . ?
N1 C5 C4 123.41(16) . . ?
N1 C5 H5 118.3 . . ?
C4 C5 H5 118.3 . . ?
C7 C6 C11 119.42(18) . . ?
C7 C6 P1 118.11(15) . . ?
C11 C6 P1 122.40(14) . . ?
C8 C7 C6 119.8(2) . . ?
C8 C7 H7 120.1 . . ?
C6 C7 H7 120.1 . . ?
C9 C8 C7 120.3(2) . . ?
C9 C8 H8 119.8 . . ?
C7 C8 H8 119.8 . . ?
C10 C9 C8 120.1(2) . . ?
C10 C9 H9 119.9 . . ?
C8 C9 H9 119.9 . . ?
C9 C10 C11 120.1(2) . . ?
C9 C10 H10 119.9 . . ?
C11 C10 H10 119.9 . . ?
C10 C11 C6 120.1(2) . . ?
C10 C11 H11 119.9 . . ?
C6 C11 H11 119.9 . . ?
C13 C12 C17 119.98(18) . . ?
C13 C12 P1 120.90(15) . . ?
C17 C12 P1 119.12(14) . . ?
C14 C13 C12 119.8(2) . . ?
C14 C13 H13 120.1 . . ?
C12 C13 H13 120.1 . . ?
C15 C14 C13 120.1(2) . . ?
C15 C14 H14 119.9 . . ?
C13 C14 H14 119.9 . . ?
C14 C15 C16 120.3(2) . . ?
C14 C15 H15 119.9 . . ?
C16 C15 H15 119.9 . . ?
C17 C16 C15 120.0(2) . . ?
C17 C16 H16 120.0 . . ?
C15 C16 H16 120.0 . . ?
C16 C17 C12 119.84(19) . . ?
C16 C17 H17 120.1 . . ?
C12 C17 H17 120.1 . . ?
N4 P2 C29 101.71(7) . . ?
N4 P2 C23 105.83(8) . . ?
C29 P2 C23 107.02(8) . . ?
N4 P2 Se2 115.53(5) . . ?
C29 P2 Se2 112.95(6) . . ?
C23 P2 Se2 112.83(6) . . ?
C18 N3 C22 117.77(15) . . ?
C18 N4 P2 125.41(12) . . ?
C18 N4 H4N 117.3 . . ?
P2 N4 H4N 117.3 . . ?
N3 C18 N4 114.57(15) . . ?
N3 C18 C19 122.75(16) . . ?
N4 C18 C19 122.68(15) . . ?
C20 C19 C18 118.22(17) . . ?
C20 C19 H29 120.9 . . ?
C18 C19 H29 120.9 . . ?
C19 C20 C21 119.31(17) . . ?
C19 C20 H20 120.3 . . ?
C21 C20 H20 120.3 . . ?
C22 C21 C20 118.59(17) . . ?
C22 C21 H21 120.7 . . ?
C20 C21 H21 120.7 . . ?
N3 C22 C21 123.35(17) . . ?
N3 C22 H22 118.3 . . ?
C21 C22 H22 118.3 . . ?
C24 C23 C28 119.95(18) . . ?
C24 C23 P2 120.01(16) . . ?
C28 C23 P2 120.03(13) . . ?
C25 C24 C23 119.7(2) . . ?
C25 C24 H24 120.1 . . ?
C23 C24 H24 120.1 . . ?
C26 C25 C24 120.4(2) . . ?
C26 C25 H25 119.8 . . ?
C24 C25 H25 119.8 . . ?
C25 C26 C27 120.25(19) . . ?
C25 C26 H26 119.9 . . ?
C27 C26 H26 119.9 . . ?
C26 C27 C28 119.9(2) . . ?
C26 C27 H27 120.1 . . ?
C28 C27 H27 120.1 . . ?
C27 C28 C23 119.81(19) . . ?
C27 C28 H28 120.1 . . ?
C23 C28 H28 120.1 . . ?
C34 C29 C30 119.53(17) . . ?
C34 C29 P2 122.40(14) . . ?
C30 C29 P2 118.06(14) . . ?
C31 C30 C29 120.18(19) . . ?
C31 C30 H30 119.9 . . ?
C29 C30 H30 119.9 . . ?
C30 C31 C32 119.8(2) . . ?
C30 C31 H31 120.1 . . ?
C32 C31 H31 120.1 . . ?
C33 C32 C31 120.6(2) . . ?
C33 C32 H32 119.7 . . ?
C31 C32 H32 119.7 . . ?
C32 C33 C34 119.9(2) . . ?
C32 C33 H33 120.0 . . ?
C34 C33 H33 120.0 . . ?
C33 C34 C29 119.97(19) . . ?
C33 C34 H34 120.0 . . ?
C29 C34 H34 120.0 . . ?

loop_
_geom_bond_atom_site_label_1
_geom_bond_atom_site_label_2
_geom_bond_distance
_geom_bond_site_symmetry_2
_geom_bond_publ_flag
Se1 P1 2.1004(5) . ?
P1 N2 1.6692(15) . ?
P1 C12 1.8093(19) . ?
P1 C6 1.8103(18) . ?
N1 C5 1.337(2) . ?
N1 C1 1.344(2) . ?
N2 C1 1.394(2) . ?
N2 H2N 0.8800 . ?
C1 C2 1.403(2) . ?
C2 C3 1.378(3) . ?
C2 H2 0.9500 . ?
C3 C4 1.394(3) . ?
C3 H3 0.9500 . ?
C4 C5 1.388(3) . ?
C4 H4 0.9500 . ?
C5 H5 0.9500 . ?
C6 C7 1.394(3) . ?
C6 C11 1.396(3) . ?
C7 C8 1.390(3) . ?
C7 H7 0.9500 . ?
C8 C9 1.383(4) . ?
C8 H8 0.9500 . ?
C9 C10 1.380(3) . ?
C9 H9 0.9500 . ?
C10 C11 1.389(3) . ?
C10 H10 0.9500 . ?
C11 H11 0.9500 . ?
C12 C13 1.393(3) . ?
C12 C17 1.399(3) . ?
C13 C14 1.390(3) . ?
C13 H13 0.9500 . ?
C14 C15 1.386(3) . ?
C14 H14 0.9500 . ?
C15 C16 1.391(3) . ?
C15 H15 0.9500 . ?
C16 C17 1.388(3) . ?
C16 H16 0.9500 . ?
C17 H17 0.9500 . ?
Se2 P2 2.1030(5) . ?
P2 N4 1.6692(14) . ?
P2 C29 1.8093(18) . ?
P2 C23 1.8143(18) . ?
N3 C18 1.341(2) . ?
N3 C22 1.348(2) . ?
N4 C18 1.398(2) . ?
N4 H4N 0.8800 . ?
C18 C19 1.399(2) . ?
C19 C20 1.387(3) . ?
C19 H29 0.9500 . ?
C20 C21 1.389(3) . ?
C20 H20 0.9500 . ?
C21 C22 1.374(3) . ?
C21 H21 0.9500 . ?
C22 H22 0.9500 . ?
C23 C24 1.391(3) . ?
C23 C28 1.396(3) . ?
C24 C25 1.389(3) . ?
C24 H24 0.9500 . ?
C25 C26 1.380(4) . ?
C25 H25 0.9500 . ?
C26 C27 1.389(3) . ?
C26 H26 0.9500 . ?
C27 C28 1.391(3) . ?
C27 H27 0.9500 . ?
C28 H28 0.9500 . ?
C29 C34 1.395(3) . ?
C29 C30 1.398(3) . ?
C30 C31 1.386(3) . ?
C30 H30 0.9500 . ?
C31 C32 1.388(3) . ?
C31 H31 0.9500 . ?
C32 C33 1.381(3) . ?
C32 H32 0.9500 . ?
C33 C34 1.392(3) . ?
C33 H33 0.9500 . ?
C34 H34 0.9500 . ?

loop_
_geom_hbond_atom_site_label_D
_geom_hbond_atom_site_label_H
_geom_hbond_atom_site_label_A
_geom_hbond_distance_DH
_geom_hbond_distance_HA
_geom_hbond_distance_DA
_geom_hbond_angle_DHA
_geom_hbond_site_symmetry_A
N2 H2N N3 0.88 2.11 2.940(2) 156.7 3_666
N4 H4N N1 0.88 2.15 2.926(2) 146.9 3_666

loop_
_geom_torsion_atom_site_label_1
_geom_torsion_atom_site_label_2
_geom_torsion_atom_site_label_3
_geom_torsion_atom_site_label_4
_geom_torsion
_geom_torsion_site_symmetry_1
_geom_torsion_site_symmetry_2
_geom_torsion_site_symmetry_3
_geom_torsion_site_symmetry_4
_geom_torsion_publ_flag
C12 P1 N2 C1 175.88(16) . . . . ?
C6 P1 N2 C1 67.65(17) . . . . ?
Se1 P1 N2 C1 -58.72(17) . . . . ?
C5 N1 C1 N2 177.04(15) . . . . ?
C5 N1 C1 C2 -0.8(2) . . . . ?
P1 N2 C1 N1 175.98(13) . . . . ?
P1 N2 C1 C2 -6.2(3) . . . . ?
N1 C1 C2 C3 1.2(3) . . . . ?
N2 C1 C2 C3 -176.38(17) . . . . ?
C1 C2 C3 C4 -0.5(3) . . . . ?
C2 C3 C4 C5 -0.6(3) . . . . ?
C1 N1 C5 C4 -0.4(3) . . . . ?
C3 C4 C5 N1 1.1(3) . . . . ?
N2 P1 C6 C7 -178.62(15) . . . . ?
C12 P1 C6 C7 76.17(17) . . . . ?
Se1 P1 C6 C7 -50.21(17) . . . . ?
N2 P1 C6 C11 4.31(18) . . . . ?
C12 P1 C6 C11 -100.91(17) . . . . ?
Se1 P1 C6 C11 132.71(15) . . . . ?
C11 C6 C7 C8 -0.2(3) . . . . ?
P1 C6 C7 C8 -177.40(18) . . . . ?
C6 C7 C8 C9 -1.5(4) . . . . ?
C7 C8 C9 C10 1.4(4) . . . . ?
C8 C9 C10 C11 0.4(4) . . . . ?
C9 C10 C11 C6 -2.2(3) . . . . ?
C7 C6 C11 C10 2.1(3) . . . . ?
P1 C6 C11 C10 179.10(17) . . . . ?
N2 P1 C12 C13 124.88(16) . . . . ?
C6 P1 C12 C13 -125.29(16) . . . . ?
Se1 P1 C12 C13 -0.81(18) . . . . ?
N2 P1 C12 C17 -55.00(16) . . . . ?
C6 P1 C12 C17 54.83(16) . . . . ?
Se1 P1 C12 C17 179.31(12) . . . . ?
C17 C12 C13 C14 -0.6(3) . . . . ?
P1 C12 C13 C14 179.53(16) . . . . ?
C12 C13 C14 C15 0.3(3) . . . . ?
C13 C14 C15 C16 0.5(3) . . . . ?
C14 C15 C16 C17 -1.0(3) . . . . ?
C15 C16 C17 C12 0.7(3) . . . . ?
C13 C12 C17 C16 0.1(3) . . . . ?
P1 C12 C17 C16 180.00(14) . . . . ?
C29 P2 N4 C18 -168.46(14) . . . . ?
C23 P2 N4 C18 79.86(15) . . . . ?
Se2 P2 N4 C18 -45.76(15) . . . . ?
C22 N3 C18 N4 179.00(15) . . . . ?
C22 N3 C18 C19 -0.3(2) . . . . ?
P2 N4 C18 N3 151.01(12) . . . . ?
P2 N4 C18 C19 -29.7(2) . . . . ?
N3 C18 C19 C20 -0.5(3) . . . . ?
N4 C18 C19 C20 -179.75(16) . . . . ?
C18 C19 C20 C21 0.6(3) . . . . ?
C19 C20 C21 C22 0.0(3) . . . . ?
C18 N3 C22 C21 1.0(3) . . . . ?
C20 C21 C22 N3 -0.9(3) . . . . ?
N4 P2 C23 C24 -155.77(15) . . . . ?
C29 P2 C23 C24 96.33(16) . . . . ?
Se2 P2 C23 C24 -28.51(17) . . . . ?
N4 P2 C23 C28 24.52(18) . . . . ?
C29 P2 C23 C28 -83.38(17) . . . . ?
Se2 P2 C23 C28 151.78(14) . . . . ?
C28 C23 C24 C25 1.1(3) . . . . ?
P2 C23 C24 C25 -178.66(15) . . . . ?
C23 C24 C25 C26 -1.0(3) . . . . ?
C24 C25 C26 C27 0.5(3) . . . . ?
C25 C26 C27 C28 -0.1(3) . . . . ?
C26 C27 C28 C23 0.1(3) . . . . ?
C24 C23 C28 C27 -0.6(3) . . . . ?
P2 C23 C28 C27 179.08(16) . . . . ?
N4 P2 C29 C34 -89.31(16) . . . . ?
C23 P2 C29 C34 21.47(17) . . . . ?
Se2 P2 C29 C34 146.24(13) . . . . ?
N4 P2 C29 C30 91.81(15) . . . . ?
C23 P2 C29 C30 -157.41(14) . . . . ?
Se2 P2 C29 C30 -32.64(15) . . . . ?
C34 C29 C30 C31 0.7(3) . . . . ?
P2 C29 C30 C31 179.65(16) . . . . ?
C29 C30 C31 C32 -0.8(3) . . . . ?
C30 C31 C32 C33 0.4(3) . . . . ?
C31 C32 C33 C34 0.1(3) . . . . ?
C32 C33 C34 C29 -0.2(3) . . . . ?
C30 C29 C34 C33 -0.2(3) . . . . ?
P2 C29 C34 C33 -179.08(15) . . . . ?
